data_7241419
loop_
_publ_author_name
'Zhang, Le-Tian'
'Xia, Bin'
'Zhang, Xia'
'Lu, Sha'
'Zhou, Xian-Xian'
'Li, Quan-Wen'
'Wang, Qing-Lun'

_publ_section_title
;
 Photochromism and photoresponsive luminescence in naphthalenediimide
 coordination polymers with high thermostability
;
_journal_issue 1
_journal_name_full CrystEngComm
_journal_page_first 140
_journal_page_last 145
_journal_paper_doi 10.1039/D0CE01317J
_journal_volume 23
_journal_year 2021
_chemical_formula_moiety 'C76 H40 N8 O16 Zn2, H2 O'
_chemical_formula_sum 'C76 H42 N8 O17 Zn2'
_chemical_formula_weight 1469.91
_chemical_properties_physical Light-sensitive
_space_group_crystal_system triclinic
_space_group_IT_number 2
_space_group_name_Hall '-P 1'
_space_group_name_H-M_alt 'P -1'
_atom_sites_solution_hydrogens mixed
_atom_sites_solution_primary dual
_audit_creation_date 2019-10-25
_audit_creation_method
;
Olex2 1.2
(compiled 2018.05.29 svn.r3508 for OlexSys, GUI svn.r5506)
;
_audit_update_record
;
2020-10-14 deposited with the CCDC.	2020-10-19 downloaded from the CCDC.
;
_cell_angle_alpha 89.1400(10)
_cell_angle_beta 79.8480(10)
_cell_angle_gamma 62.9980(10)
_cell_formula_units_Z 2
_cell_length_a 14.1670(2)
_cell_length_b 14.5777(2)
_cell_length_c 17.0380(2)
_cell_measurement_reflns_used 22201
_cell_measurement_temperature 120.00(10)
_cell_measurement_theta_max 73.1650
_cell_measurement_theta_min 3.3960
_cell_volume 3077.58(8)
_computing_cell_refinement 'CrysAlisPro 1.171.39.33c (Rigaku OD, 2017)'
_computing_data_collection 'CrysAlisPro 1.171.39.33c (Rigaku OD, 2017)'
_computing_data_reduction 'CrysAlisPro 1.171.39.33c (Rigaku OD, 2017)'
_computing_molecular_graphics 'Olex2 (Dolomanov et al., 2009)'
_computing_publication_material 'Olex2 (Dolomanov et al., 2009)'
_computing_structure_refinement 'ShelXL (Sheldrick, 2015)'
_computing_structure_solution 'ShelXT (Sheldrick, 2015)'
_diffrn_ambient_environment N~2~
_diffrn_ambient_temperature 120.00(10)
_diffrn_detector 'CCD plate'
_diffrn_measured_fraction_theta_full 0.995
_diffrn_measured_fraction_theta_max 0.967
_diffrn_measurement_details
;
List of Runs (angles in degrees, time in seconds):

  # Type    Start    End  Width  t~exp~   \w     \q     \k     \f   Frames
#--------------------------------------------------------------------------
  1  \w    -33.00  37.00   0.50    0.50    --    0.00 -57.00 -30.00  140
  2  \w    -89.00  27.00   0.50    0.50    --    0.00 -82.00-150.00  232
  3  \w      0.00  57.00   0.50    0.50    --    0.00  19.00 -60.00  114
  4  \w    -86.00 -52.00   0.50    0.50    --    0.00 -57.00 -30.00   68
  5  \w    -89.00 -37.00   0.50    0.50    --    0.00  19.00 -60.00  104
  6  \w      9.00 132.00   0.50    0.50    --   98.20 -82.00 150.00  246
  7  \w      9.00 141.00   0.50    0.50    --   98.20 -82.00 -60.00  264
  8  \w    103.00 134.00   0.50    0.50    --   98.20  77.00 -30.00   62
  9  \w     87.00 115.00   0.50    0.50    --   98.20 -82.00  60.00   56
 10  \w     10.00  50.00   0.50    0.50    --   98.20 -82.00  60.00   80
 11  \w     86.00 152.00   0.50    0.50    --   98.20  61.00   0.00  132
 12  \w    154.00 180.00   0.50    0.50    --   98.20  82.00-120.00   52
 13  \w    156.00 185.00   0.50    0.50    --   98.20  30.00  90.00   58
 14  \w     16.00 111.00   0.50    0.50    --   98.20 -61.00 -60.00  190
 15  \w      9.00 188.00   0.50    0.50    --   98.20  15.00-150.00  358
 16  \w     17.00 132.00   0.50    0.50    --   98.20 -61.00 150.00  230
 17  \w     89.00 119.00   0.50    0.50    --   98.20  30.00  90.00   60
 18  \w     89.00 114.00   0.50    0.50    --   98.20 -82.00-150.00   50
 19  \w      9.00  35.00   0.50    0.50    --   98.20 -82.00   0.00   52
 20  \w     84.00 126.00   0.50    0.50    --   98.20 -82.00   0.00   84
 21  \w     61.00 127.00   0.50    0.50    --   98.20  77.00  90.00  132
 22  \w    104.00 136.00   0.50    0.50    --   98.20  45.00-150.00   64
 23  \w     72.00  97.00   0.50    0.50    --   98.20 -82.00-120.00   50
 24  \w     84.00 145.00   0.50    0.50    --   98.20  82.00-120.00  122
;
_diffrn_measurement_device 'four-circle diffractometer'
_diffrn_measurement_device_type 'XtaLAB AFC12 (RINC): Kappa single'
_diffrn_measurement_method '\w scans'
_diffrn_orient_matrix_type 'CrysAlisPro convention (1999,Acta A55,543-557)'
_diffrn_orient_matrix_UB_11 0.0694039000
_diffrn_orient_matrix_UB_12 0.0184861000
_diffrn_orient_matrix_UB_13 -0.0726559000
_diffrn_orient_matrix_UB_21 0.1009269000
_diffrn_orient_matrix_UB_22 -0.0584384000
_diffrn_orient_matrix_UB_23 0.0373432000
_diffrn_orient_matrix_UB_31 0.0212503000
_diffrn_orient_matrix_UB_32 -0.1019268000
_diffrn_orient_matrix_UB_33 -0.0425562000
_diffrn_radiation_monochromator mirror
_diffrn_radiation_probe x-ray
_diffrn_radiation_type CuK\a
_diffrn_radiation_wavelength 1.54184
_diffrn_reflns_av_R_equivalents 0.0190
_diffrn_reflns_av_unetI/netI 0.0224
_diffrn_reflns_Laue_measured_fraction_full 0.995
_diffrn_reflns_Laue_measured_fraction_max 0.967
_diffrn_reflns_limit_h_max 17
_diffrn_reflns_limit_h_min -16
_diffrn_reflns_limit_k_max 14
_diffrn_reflns_limit_k_min -18
_diffrn_reflns_limit_l_max 20
_diffrn_reflns_limit_l_min -21
_diffrn_reflns_number 31508
_diffrn_reflns_point_group_measured_fraction_full 0.995
_diffrn_reflns_point_group_measured_fraction_max 0.967
_diffrn_reflns_theta_full 67.684
_diffrn_reflns_theta_max 73.380
_diffrn_reflns_theta_min 2.642
_diffrn_source 'Rotating-anode X-ray tube (dual wavelength)'
_diffrn_source_type 'Rigaku (Cu) X-ray DW Source'
_exptl_absorpt_coefficient_mu 1.689
_exptl_absorpt_correction_T_max 1.00000
_exptl_absorpt_correction_T_min 0.78161
_exptl_absorpt_correction_type multi-scan
_exptl_absorpt_process_details
;
CrysAlisPro 1.171.39.33c (Rigaku Oxford Diffraction, 2017)
Empirical absorption correction using spherical harmonics,
 implemented in SCALE3 ABSPACK scaling algorithm.
;
_exptl_crystal_colour yellow
_exptl_crystal_density_diffrn 1.586
_exptl_crystal_description Block
_exptl_crystal_F_000 1500
_exptl_crystal_preparation Luminescent
_exptl_crystal_size_max 0.2
_exptl_crystal_size_mid 0.16
_exptl_crystal_size_min 0.13
_refine_diff_density_max 1.221
_refine_diff_density_min -0.903
_refine_diff_density_rms 0.068
_refine_ls_extinction_method none
_refine_ls_goodness_of_fit_ref 1.041
_refine_ls_hydrogen_treatment constr
_refine_ls_matrix_type full
_refine_ls_number_parameters 926
_refine_ls_number_reflns 11965
_refine_ls_number_restraints 0
_refine_ls_restrained_S_all 1.041
_refine_ls_R_factor_all 0.0412
_refine_ls_R_factor_gt 0.0391
_refine_ls_shift/su_max 0.002
_refine_ls_shift/su_mean 0.000
_refine_ls_structure_factor_coef Fsqd
_refine_ls_weighting_details 'w=1/[\s^2^(Fo^2^)+(0.0680P)^2^+1.8607P] where P=(Fo^2^+2Fc^2^)/3'
_refine_ls_weighting_scheme calc
_refine_ls_wR_factor_gt 0.1126
_refine_ls_wR_factor_ref 0.1144
_reflns_Friedel_coverage 0.000
_reflns_number_gt 11101
_reflns_number_total 11965
_reflns_threshold_expression 'I > 2\s(I)'
_cod_data_source_file d0ce01317j2.cif
_cod_data_source_block zn-ddc-dpndi-120k
_cod_depositor_comments 'Adding full bibliography for 7241419--7241420.cif.'
_cod_database_code 7241419
_shelx_shelxl_version_number 2014/7
_shelx_space_group_comment
;
The symmetry employed for this shelxl refinement is uniquely defined
by the following loop, which should always be used as a source of
symmetry information in preference to the above space-group names.
They are only intended as comments.
;
_reflns_odcompleteness_completeness 99.48
_reflns_odcompleteness_iscentric 1
_reflns_odcompleteness_theta 66.97
_olex2_refinement_description
;
1. Fixed Uiso
 At 1.2 times of:
  All C(H) groups
 At 1.5 times of:
  All O(H,H) groups
2.a Free rotating group:
 O0AA(H0AA,H0AB)
2.b Aromatic/amide H refined with riding coordinates:
 C40(H40), C49(H49), C68(H68), C24(H24), C50(H50), C69(H69), C27(H27),
 C26(H26), C39(H39), C57(H57), C44(H44), C45(H45), C53(H53), C72(H72), C17(H17),
  C23(H23), C64(H64), C29(H29), C76(H76), C63(H63), C12(H12), C20(H20),
 C18(H18), C33(H33), C7(H7), C52(H52), C21(H21), C13(H13), C5(H5), C55(H55),
 C51(H51), C54(H54), C10(H10), C31(H31), C74(H74), C3(H3), C9(H9), C4(H4),
 C30(H30), C75(H75)
;
_olex2_submission_special_instructions 'No special instructions were received'
_oxdiff_exptl_absorpt_empirical_details
;
Empirical correction (ABSPACK) includes:
- Absorption correction using spherical harmonics
- Frame scaling
;
_oxdiff_exptl_absorpt_empirical_full_max 1.406
_oxdiff_exptl_absorpt_empirical_full_min 0.680

loop_
_space_group_symop_operation_xyz
'x, y, z'
'-x, -y, -z'

loop_
_atom_site_label
_atom_site_type_symbol
_atom_site_fract_x
_atom_site_fract_y
_atom_site_fract_z
_atom_site_U_iso_or_equiv
_atom_site_adp_type
_atom_site_occupancy
_atom_site_site_symmetry_order
_atom_site_calc_flag
_atom_site_refinement_flags_posn
_atom_site_refinement_flags_adp
_atom_site_refinement_flags_occupancy
_atom_site_disorder_assembly
_atom_site_disorder_group
Zn2 Zn 0.76768(2) -0.01388(2) 0.49492(2) 0.02542(8) Uani 1 1 d . . . . .
Zn1 Zn 0.22712(2) 1.02656(2) 0.98096(2) 0.02519(8) Uani 1 1 d . . . . .
O8 O 0.69197(11) 0.10847(10) 0.56818(8) 0.0318(3) Uani 1 1 d . . . . .
O16 O 1.35673(12) -0.82181(11) 0.27825(8) 0.0333(3) Uani 1 1 d . . . . .
O9 O 0.63933(12) -0.17724(11) 0.21481(8) 0.0338(3) Uani 1 1 d . . . . .
O5 O 0.30420(11) 0.91795(10) 0.89400(9) 0.0346(3) Uani 1 1 d . . . . .
O4 O 0.16186(12) 1.14377(10) 0.91717(9) 0.0349(3) Uani 1 1 d . . . . .
O1 O -0.18001(12) 1.87285(11) 0.56548(10) 0.0369(3) Uani 1 1 d . . . . .
O14 O 1.14466(11) -0.31098(11) 0.44253(8) 0.0323(3) Uani 1 1 d . . . . .
O15 O 1.38146(12) -0.71240(11) 0.02767(8) 0.0343(3) Uani 1 1 d . . . . .
O10 O 0.62084(12) -0.28635(11) 0.46625(8) 0.0343(3) Uani 1 1 d . . . . .
O11 O 0.85126(11) -0.68911(11) 0.05271(8) 0.0325(3) Uani 1 1 d . . . . .
O6 O 0.31460(12) 0.81798(11) 0.99443(9) 0.0390(3) Uani 1 1 d . . . . .
O7 O 0.67862(13) 0.20186(11) 0.46156(9) 0.0392(3) Uani 1 1 d . . . . .
O3 O 0.11706(12) 1.27106(11) 1.01016(9) 0.0364(3) Uani 1 1 d . . . . .
O2 O -0.12129(12) 1.74231(11) 0.47166(10) 0.0373(3) Uani 1 1 d . . . . .
N8 N 1.09719(12) -0.96634(12) 0.05989(9) 0.0262(3) Uani 1 1 d . . . . .
N1 N 0.90659(13) -0.03108(12) 0.42313(10) 0.0271(3) Uani 1 1 d . . . . .
O12 O 0.87375(14) -0.80098(11) 0.30301(9) 0.0446(4) Uani 1 1 d . . . . .
O13 O 1.16605(15) -0.20084(12) 0.19185(9) 0.0475(4) Uani 1 1 d . . . . .
N7 N 1.32992(13) -0.96322(12) 0.04753(9) 0.0275(3) Uani 1 1 d . . . . .
N2 N 0.66062(13) -0.02547(12) 0.43497(10) 0.0280(3) Uani 1 1 d . . . . .
N5 N 0.86698(12) -0.74562(12) 0.17779(9) 0.0261(3) Uani 1 1 d . . . . .
N6 N 1.36254(12) -0.76521(12) 0.15309(9) 0.0250(3) Uani 1 1 d . . . . .
N4 N 0.63222(12) -0.23273(12) 0.34016(9) 0.0251(3) Uani 1 1 d . . . . .
N3 N 1.14487(13) -0.25509(12) 0.31666(9) 0.0272(3) Uani 1 1 d . . . . .
C61 C 1.24548(14) -0.46100(15) 0.25119(11) 0.0235(4) Uani 1 1 d . . . . .
C37 C 0.71701(14) -0.43659(14) 0.27542(11) 0.0224(3) Uani 1 1 d . . . . .
C66 C 1.28867(14) -0.56355(15) 0.21880(11) 0.0232(4) Uani 1 1 d . . . . .
C19 C 0.47233(14) 0.56259(14) 0.75269(11) 0.0249(4) Uani 1 1 d . . . . .
C42 C 0.76388(14) -0.53968(14) 0.24332(11) 0.0225(3) Uani 1 1 d . . . . .
C22 C 0.52017(14) 0.46903(14) 0.69618(11) 0.0245(4) Uani 1 1 d . . . . .
C40 C 0.76851(15) -0.48089(15) 0.10949(11) 0.0270(4) Uani 1 1 d . . . . .
H40 H 0.7856 -0.4953 0.0544 0.032 Uiso 1 1 calc R . . . .
C38 C 0.69751(14) -0.35650(14) 0.22329(11) 0.0236(4) Uani 1 1 d . . . . .
C49 C 1.02923(15) -0.87185(14) 0.09467(11) 0.0266(4) Uani 1 1 d . . . . .
H49 H 1.0478 -0.8187 0.0845 0.032 Uiso 1 1 calc R . . . .
C68 C 1.27684(15) -0.62197(15) 0.35267(11) 0.0258(4) Uani 1 1 d . . . . .
H68 H 1.2888 -0.6752 0.3865 0.031 Uiso 1 1 calc R . . . .
C36 C 0.69070(14) -0.41608(15) 0.35947(11) 0.0239(4) Uani 1 1 d . . . . .
C43 C 0.78701(14) -0.62030(15) 0.29530(11) 0.0253(4) Uani 1 1 d . . . . .
C67 C 1.30324(14) -0.64339(14) 0.27070(11) 0.0237(4) Uani 1 1 d . . . . .
C62 C 1.23102(15) -0.38100(15) 0.19950(11) 0.0269(4) Uani 1 1 d . . . . .
C24 C 0.58538(15) 0.38636(15) 0.56170(12) 0.0282(4) Uani 1 1 d . . . . .
H24 H 0.5976 0.3920 0.5068 0.034 Uiso 1 1 calc R . . . .
C50 C 1.07059(16) -1.04324(14) 0.07613(12) 0.0284(4) Uani 1 1 d . . . . .
H50 H 1.1174 -1.1093 0.0527 0.034 Uiso 1 1 calc R . . . .
C69 C 1.23186(15) -0.51954(15) 0.38476(11) 0.0262(4) Uani 1 1 d . . . . .
H69 H 1.2124 -0.5051 0.4399 0.031 Uiso 1 1 calc R . . . .
C27 C 0.54669(15) 0.37115(14) 0.72532(12) 0.0277(4) Uani 1 1 d . . . . .
H27 H 0.5337 0.3652 0.7801 0.033 Uiso 1 1 calc R . . . .
C26 C 0.59210(15) 0.28344(14) 0.67299(12) 0.0280(4) Uani 1 1 d . . . . .
H26 H 0.6092 0.2194 0.6934 0.034 Uiso 1 1 calc R . . . .
C39 C 0.72287(15) -0.37822(15) 0.14141(11) 0.0260(4) Uani 1 1 d . . . . .
H39 H 0.7098 -0.3250 0.1075 0.031 Uiso 1 1 calc R . . . .
C57 C 0.97547(15) -0.12544(15) 0.38848(12) 0.0283(4) Uani 1 1 d . . . . .
H57 H 0.9528 -0.1763 0.3912 0.034 Uiso 1 1 calc R . . . .
C8 C 0.00984(15) 1.46856(15) 0.77183(13) 0.0297(4) Uani 1 1 d . . . . .
C6 C -0.01683(15) 1.54926(15) 0.71232(13) 0.0298(4) Uani 1 1 d . . . . .
C25 C 0.61235(14) 0.28950(14) 0.59105(11) 0.0262(4) Uani 1 1 d . . . . .
C60 C 1.21634(14) -0.44027(14) 0.33534(11) 0.0238(4) Uani 1 1 d . . . . .
C65 C 1.31725(14) -0.58394(15) 0.13473(11) 0.0249(4) Uani 1 1 d . . . . .
C48 C 0.93300(15) -0.85032(14) 0.14482(11) 0.0271(4) Uani 1 1 d . . . . .
C44 C 0.76038(15) -0.59871(15) 0.37705(11) 0.0285(4) Uani 1 1 d . . . . .
H44 H 0.7757 -0.6521 0.4110 0.034 Uiso 1 1 calc R . . . .
C46 C 0.83635(14) -0.66769(15) 0.12381(11) 0.0256(4) Uani 1 1 d . . . . .
C16 C 0.38179(15) 0.73770(15) 0.86189(12) 0.0288(4) Uani 1 1 d . . . . .
C45 C 0.71005(15) -0.49582(15) 0.40879(11) 0.0277(4) Uani 1 1 d . . . . .
H45 H 0.6895 -0.4813 0.4639 0.033 Uiso 1 1 calc R . . . .
C53 C 0.93916(16) 0.04263(15) 0.41672(12) 0.0293(4) Uani 1 1 d . . . . .
H53 H 0.8918 0.1088 0.4397 0.035 Uiso 1 1 calc R . . . .
C71 C 1.34336(14) -0.75005(15) 0.23770(11) 0.0254(4) Uani 1 1 d . . . . .
C41 C 0.78809(14) -0.56023(14) 0.15923(11) 0.0236(4) Uani 1 1 d . . . . .
C72 C 1.31543(14) -0.87281(14) 0.07821(11) 0.0261(4) Uani 1 1 d . . . . .
H72 H 1.2556 -0.8127 0.0705 0.031 Uiso 1 1 calc R . . . .
C17 C 0.39387(15) 0.74815(15) 0.78007(12) 0.0310(4) Uani 1 1 d . . . . .
H17 H 0.3727 0.8135 0.7612 0.037 Uiso 1 1 calc R . . . .
C34 C 0.65396(14) -0.24915(14) 0.25615(11) 0.0255(4) Uani 1 1 d . . . . .
C59 C 1.16723(14) -0.33296(15) 0.37106(11) 0.0258(4) Uani 1 1 d . . . . .
C47 C 0.84435(15) -0.72854(15) 0.26193(11) 0.0297(4) Uani 1 1 d . . . . .
C23 C 0.54053(15) 0.47427(14) 0.61354(12) 0.0276(4) Uani 1 1 d . . . . .
H23 H 0.5237 0.5380 0.5928 0.033 Uiso 1 1 calc R . . . .
C64 C 1.30573(16) -0.50500(16) 0.08558(11) 0.0296(4) Uani 1 1 d . . . . .
H64 H 1.3275 -0.5196 0.0305 0.035 Uiso 1 1 calc R . . . .
C29 C 0.56629(16) 0.05742(15) 0.43018(12) 0.0318(4) Uani 1 1 d . . . . .
H29 H 0.5536 0.1221 0.4496 0.038 Uiso 1 1 calc R . . . .
C76 C 1.41612(16) -1.05008(15) 0.06046(12) 0.0323(4) Uani 1 1 d . . . . .
H76 H 1.4262 -1.1134 0.0401 0.039 Uiso 1 1 calc R . . . .
C32 C 0.60337(15) -0.13027(14) 0.37151(11) 0.0270(4) Uani 1 1 d . . . . .
C63 C 1.26155(16) -0.40289(16) 0.11779(12) 0.0306(4) Uani 1 1 d . . . . .
H63 H 1.2528 -0.3500 0.0841 0.037 Uiso 1 1 calc R . . . .
C73 C 1.38658(15) -0.86607(15) 0.12092(11) 0.0268(4) Uani 1 1 d . . . . .
C15 C 0.33040(15) 0.82941(15) 0.92206(12) 0.0314(4) Uani 1 1 d . . . . .
C56 C 1.07844(15) -0.15019(15) 0.34902(11) 0.0277(4) Uani 1 1 d . . . . .
C12 C 0.09256(16) 1.28826(15) 0.80130(14) 0.0332(4) Uani 1 1 d . . . . .
H12 H 0.1264 1.2188 0.7834 0.040 Uiso 1 1 calc R . . . .
C20 C 0.46087(15) 0.55352(15) 0.83548(12) 0.0291(4) Uani 1 1 d . . . . .
H20 H 0.4842 0.4883 0.8547 0.035 Uiso 1 1 calc R . . . .
C58 C 1.17996(16) -0.27237(16) 0.23291(12) 0.0316(4) Uani 1 1 d . . . . .
C28 C 0.66450(15) 0.19461(15) 0.53395(12) 0.0295(4) Uani 1 1 d . . . . .
C18 C 0.43722(16) 0.66227(15) 0.72601(12) 0.0300(4) Uani 1 1 d . . . . .
H18 H 0.4430 0.6709 0.6715 0.036 Uiso 1 1 calc R . . . .
C33 C 0.67839(15) -0.11784(14) 0.40566(11) 0.0274(4) Uani 1 1 d . . . . .
H33 H 0.7433 -0.1753 0.4084 0.033 Uiso 1 1 calc R . . . .
C14 C 0.11995(15) 1.23888(15) 0.94222(13) 0.0312(4) Uani 1 1 d . . . . .
C35 C 0.64465(15) -0.30908(15) 0.39478(11) 0.0261(4) Uani 1 1 d . . . . .
C7 C -0.07131(17) 1.65451(15) 0.73712(14) 0.0337(4) Uani 1 1 d . . . . .
H7 H -0.0857 1.6749 0.7912 0.040 Uiso 1 1 calc R . . . .
C1 C -0.13084(16) 1.77654(15) 0.54055(14) 0.0338(4) Uani 1 1 d . . . . .
C2 C -0.08392(16) 1.70109(15) 0.60103(13) 0.0316(4) Uani 1 1 d . . . . .
C52 C 0.90447(16) -0.92872(15) 0.16128(12) 0.0308(4) Uani 1 1 d . . . . .
H52 H 0.8396 -0.9158 0.1946 0.037 Uiso 1 1 calc R . . . .
C70 C 1.35692(15) -0.68980(15) 0.09957(11) 0.0266(4) Uani 1 1 d . . . . .
C21 C 0.41582(15) 0.63907(15) 0.88902(12) 0.0308(4) Uani 1 1 d . . . . .
H21 H 0.4081 0.6309 0.9436 0.037 Uiso 1 1 calc R . . . .
C13 C 0.06151(16) 1.36315(15) 0.74668(13) 0.0325(4) Uani 1 1 d . . . . .
H13 H 0.0752 1.3431 0.6926 0.039 Uiso 1 1 calc R . . . .
C11 C 0.07362(15) 1.31590(15) 0.88216(13) 0.0296(4) Uani 1 1 d . . . . .
C5 C 0.00998(17) 1.52258(16) 0.63042(14) 0.0350(4) Uani 1 1 d . . . . .
H5 H 0.0508 1.4535 0.6119 0.042 Uiso 1 1 calc R . . . .
C55 C 1.11327(16) -0.07535(16) 0.34319(12) 0.0317(4) Uani 1 1 d . . . . .
H55 H 1.1828 -0.0905 0.3175 0.038 Uiso 1 1 calc R . . . .
C51 C 0.97542(16) -1.02658(15) 0.12675(12) 0.0317(4) Uani 1 1 d . . . . .
H51 H 0.9594 -1.0812 0.1374 0.038 Uiso 1 1 calc R . . . .
C54 C 1.04120(17) 0.02263(16) 0.37691(13) 0.0333(4) Uani 1 1 d . . . . .
H54 H 1.0613 0.0753 0.3728 0.040 Uiso 1 1 calc R . . . .
C10 C 0.01624(17) 1.41979(16) 0.90801(14) 0.0349(4) Uani 1 1 d . . . . .
H10 H -0.0015 1.4394 0.9624 0.042 Uiso 1 1 calc R . . . .
C31 C 0.50579(16) -0.04613(16) 0.36700(12) 0.0313(4) Uani 1 1 d . . . . .
H31 H 0.4540 -0.0533 0.3445 0.038 Uiso 1 1 calc R . . . .
C74 C 1.47581(16) -0.95454(16) 0.13366(12) 0.0311(4) Uani 1 1 d . . . . .
H74 H 1.5248 -0.9513 0.1620 0.037 Uiso 1 1 calc R . . . .
C3 C -0.10446(17) 1.72951(15) 0.68209(14) 0.0347(4) Uani 1 1 d . . . . .
H3 H -0.1406 1.7991 0.6999 0.042 Uiso 1 1 calc R . . . .
C9 C -0.01498(17) 1.49492(15) 0.85359(14) 0.0355(5) Uani 1 1 d . . . . .
H9 H -0.0532 1.5641 0.8722 0.043 Uiso 1 1 calc R . . . .
C4 C -0.02303(17) 1.59705(16) 0.57583(14) 0.0355(4) Uani 1 1 d . . . . .
H4 H -0.0041 1.5770 0.5215 0.043 Uiso 1 1 calc R . . . .
C30 C 0.48826(17) 0.04892(16) 0.39728(12) 0.0341(4) Uani 1 1 d . . . . .
H30 H 0.4236 0.1073 0.3954 0.041 Uiso 1 1 calc R . . . .
C75 C 1.48959(17) -1.04787(16) 0.10278(12) 0.0348(4) Uani 1 1 d . . . . .
H75 H 1.5483 -1.1090 0.1105 0.042 Uiso 1 1 calc R . . . .
O0AA O 0.46107(15) 0.68004(14) 1.08626(11) 0.0528(4) Uiso 1 1 d . . . . .
H0AA H 0.4054 0.7260 1.0712 0.079 Uiso 1 1 d G . . . .
H0AB H 0.5121 0.6926 1.0640 0.079 Uiso 1 1 d G . . . .

loop_
_atom_site_aniso_label
_atom_site_aniso_U_11
_atom_site_aniso_U_22
_atom_site_aniso_U_33
_atom_site_aniso_U_23
_atom_site_aniso_U_13
_atom_site_aniso_U_12
Zn2 0.02530(14) 0.01601(13) 0.03028(14) -0.00397(10) -0.00408(10) -0.00574(10)
Zn1 0.02549(14) 0.01618(13) 0.02858(14) -0.00402(9) -0.00468(10) -0.00500(10)
O8 0.0323(7) 0.0221(7) 0.0343(7) -0.0077(5) -0.0046(6) -0.0070(6)
O16 0.0402(8) 0.0256(7) 0.0273(7) 0.0042(6) -0.0086(6) -0.0085(6)
O9 0.0405(8) 0.0253(7) 0.0304(7) 0.0054(6) -0.0109(6) -0.0092(6)
O5 0.0339(7) 0.0218(7) 0.0406(8) -0.0087(6) -0.0065(6) -0.0063(6)
O4 0.0363(7) 0.0208(7) 0.0439(8) 0.0067(6) -0.0072(6) -0.0100(6)
O1 0.0373(8) 0.0253(7) 0.0499(9) 0.0102(6) -0.0117(7) -0.0147(6)
O14 0.0358(7) 0.0310(7) 0.0235(7) -0.0009(5) -0.0064(6) -0.0093(6)
O15 0.0436(8) 0.0384(8) 0.0213(7) -0.0020(6) -0.0035(6) -0.0201(7)
O10 0.0448(8) 0.0338(8) 0.0228(7) -0.0023(6) -0.0049(6) -0.0171(7)
O11 0.0377(8) 0.0297(7) 0.0238(7) -0.0013(5) -0.0075(6) -0.0093(6)
O6 0.0397(8) 0.0288(7) 0.0378(8) -0.0088(6) -0.0059(6) -0.0068(6)
O7 0.0486(9) 0.0308(8) 0.0314(8) -0.0079(6) 0.0017(6) -0.0154(7)
O3 0.0375(8) 0.0271(7) 0.0467(9) 0.0080(6) -0.0171(7) -0.0136(6)
O2 0.0373(8) 0.0289(8) 0.0479(9) 0.0096(6) -0.0182(7) -0.0137(6)
N8 0.0265(8) 0.0220(8) 0.0268(8) 0.0013(6) -0.0067(6) -0.0078(6)
N1 0.0265(8) 0.0231(8) 0.0290(8) 0.0003(6) -0.0062(6) -0.0088(6)
O12 0.0599(10) 0.0264(7) 0.0295(8) 0.0073(6) -0.0049(7) -0.0058(7)
O13 0.0656(11) 0.0283(8) 0.0307(8) 0.0076(6) -0.0056(7) -0.0077(7)
N7 0.0275(8) 0.0234(8) 0.0273(8) -0.0032(6) -0.0052(6) -0.0076(6)
N2 0.0273(8) 0.0220(8) 0.0305(8) -0.0024(6) -0.0057(6) -0.0074(6)
N5 0.0265(8) 0.0225(8) 0.0237(8) 0.0013(6) -0.0035(6) -0.0069(6)
N6 0.0257(8) 0.0257(8) 0.0227(7) -0.0013(6) -0.0065(6) -0.0102(6)
N4 0.0264(8) 0.0236(8) 0.0248(8) -0.0005(6) -0.0080(6) -0.0097(6)
N3 0.0258(8) 0.0238(8) 0.0258(8) 0.0012(6) -0.0045(6) -0.0062(6)
C61 0.0186(8) 0.0281(9) 0.0236(9) 0.0035(7) -0.0071(7) -0.0094(7)
C37 0.0187(8) 0.0274(9) 0.0223(8) 0.0028(7) -0.0068(6) -0.0107(7)
C66 0.0181(8) 0.0294(9) 0.0222(8) 0.0017(7) -0.0069(6) -0.0099(7)
C19 0.0191(8) 0.0241(9) 0.0299(9) -0.0030(7) -0.0047(7) -0.0083(7)
C42 0.0184(8) 0.0265(9) 0.0228(9) 0.0032(7) -0.0061(6) -0.0097(7)
C22 0.0193(8) 0.0218(9) 0.0315(9) -0.0010(7) -0.0066(7) -0.0078(7)
C40 0.0272(9) 0.0315(10) 0.0215(8) 0.0031(7) -0.0077(7) -0.0116(8)
C38 0.0215(8) 0.0249(9) 0.0249(9) 0.0028(7) -0.0084(7) -0.0097(7)
C49 0.0283(9) 0.0220(9) 0.0281(9) -0.0007(7) -0.0064(7) -0.0098(7)
C68 0.0269(9) 0.0276(9) 0.0229(9) 0.0048(7) -0.0088(7) -0.0112(8)
C36 0.0216(8) 0.0270(9) 0.0233(9) 0.0009(7) -0.0059(7) -0.0106(7)
C43 0.0234(8) 0.0261(9) 0.0239(9) 0.0023(7) -0.0043(7) -0.0094(7)
C67 0.0216(8) 0.0271(9) 0.0229(9) 0.0023(7) -0.0078(7) -0.0105(7)
C62 0.0249(9) 0.0280(10) 0.0243(9) 0.0037(7) -0.0061(7) -0.0088(7)
C24 0.0292(9) 0.0271(9) 0.0264(9) -0.0017(7) -0.0037(7) -0.0118(8)
C50 0.0317(10) 0.0214(9) 0.0301(9) 0.0022(7) -0.0105(8) -0.0088(8)
C69 0.0260(9) 0.0317(10) 0.0208(8) 0.0030(7) -0.0075(7) -0.0121(8)
C27 0.0263(9) 0.0253(9) 0.0275(9) -0.0031(7) -0.0031(7) -0.0090(7)
C26 0.0271(9) 0.0198(9) 0.0346(10) -0.0007(7) -0.0065(8) -0.0083(7)
C39 0.0276(9) 0.0265(9) 0.0243(9) 0.0064(7) -0.0096(7) -0.0112(8)
C57 0.0295(9) 0.0242(9) 0.0308(10) -0.0002(7) -0.0072(8) -0.0114(8)
C8 0.0226(9) 0.0233(9) 0.0431(11) 0.0031(8) -0.0093(8) -0.0093(7)
C6 0.0223(9) 0.0228(9) 0.0447(11) 0.0045(8) -0.0101(8) -0.0093(7)
C25 0.0227(8) 0.0226(9) 0.0308(10) -0.0046(7) -0.0048(7) -0.0082(7)
C60 0.0202(8) 0.0274(9) 0.0222(9) 0.0010(7) -0.0066(7) -0.0087(7)
C65 0.0214(8) 0.0297(10) 0.0235(9) 0.0018(7) -0.0072(7) -0.0106(7)
C48 0.0272(9) 0.0241(9) 0.0257(9) 0.0009(7) -0.0076(7) -0.0071(7)
C44 0.0316(10) 0.0279(10) 0.0233(9) 0.0063(7) -0.0061(7) -0.0110(8)
C46 0.0231(8) 0.0272(10) 0.0240(9) 0.0024(7) -0.0057(7) -0.0089(7)
C16 0.0228(9) 0.0227(9) 0.0370(10) -0.0058(8) -0.0056(7) -0.0070(7)
C45 0.0306(9) 0.0335(10) 0.0192(8) 0.0023(7) -0.0052(7) -0.0148(8)
C53 0.0349(10) 0.0226(9) 0.0289(9) 0.0034(7) -0.0092(8) -0.0108(8)
C71 0.0218(8) 0.0287(10) 0.0230(9) 0.0010(7) -0.0066(7) -0.0082(7)
C41 0.0222(8) 0.0245(9) 0.0232(9) 0.0015(7) -0.0068(7) -0.0091(7)
C72 0.0238(9) 0.0228(9) 0.0273(9) -0.0018(7) -0.0052(7) -0.0068(7)
C17 0.0304(10) 0.0197(9) 0.0373(11) -0.0017(8) -0.0056(8) -0.0069(8)
C34 0.0229(9) 0.0260(9) 0.0262(9) 0.0022(7) -0.0079(7) -0.0091(7)
C59 0.0223(8) 0.0276(10) 0.0246(9) 0.0029(7) -0.0069(7) -0.0083(7)
C47 0.0289(9) 0.0289(10) 0.0246(9) 0.0037(8) -0.0041(7) -0.0079(8)
C23 0.0284(9) 0.0208(9) 0.0312(10) -0.0004(7) -0.0060(7) -0.0090(7)
C64 0.0313(10) 0.0355(11) 0.0209(9) 0.0024(8) -0.0066(7) -0.0140(8)
C29 0.0344(10) 0.0214(9) 0.0316(10) -0.0001(7) -0.0073(8) -0.0055(8)
C76 0.0350(10) 0.0228(9) 0.0317(10) -0.0015(8) -0.0075(8) -0.0063(8)
C32 0.0282(9) 0.0227(9) 0.0265(9) -0.0005(7) -0.0064(7) -0.0081(7)
C63 0.0325(10) 0.0311(10) 0.0252(9) 0.0061(8) -0.0069(8) -0.0117(8)
C73 0.0263(9) 0.0265(9) 0.0244(9) -0.0019(7) -0.0031(7) -0.0098(8)
C15 0.0254(9) 0.0297(10) 0.0351(11) -0.0053(8) -0.0068(8) -0.0086(8)
C56 0.0274(9) 0.0251(9) 0.0258(9) 0.0021(7) -0.0081(7) -0.0070(8)
C12 0.0322(10) 0.0205(9) 0.0466(12) 0.0032(8) -0.0081(9) -0.0115(8)
C20 0.0285(9) 0.0212(9) 0.0358(10) -0.0011(8) -0.0074(8) -0.0094(7)
C58 0.0311(10) 0.0293(10) 0.0268(9) 0.0040(8) -0.0056(8) -0.0074(8)
C28 0.0250(9) 0.0242(9) 0.0362(11) -0.0045(8) -0.0037(8) -0.0091(8)
C18 0.0314(10) 0.0246(9) 0.0294(10) -0.0026(8) -0.0039(8) -0.0094(8)
C33 0.0245(9) 0.0218(9) 0.0316(10) -0.0017(7) -0.0059(7) -0.0067(7)
C14 0.0266(9) 0.0233(9) 0.0460(12) 0.0064(8) -0.0103(8) -0.0123(8)
C35 0.0257(9) 0.0286(10) 0.0254(9) 0.0006(7) -0.0069(7) -0.0128(8)
C7 0.0337(10) 0.0233(10) 0.0443(12) 0.0028(8) -0.0092(9) -0.0127(8)
C1 0.0277(10) 0.0246(10) 0.0523(13) 0.0092(9) -0.0102(9) -0.0139(8)
C2 0.0280(9) 0.0243(9) 0.0467(12) 0.0084(8) -0.0111(8) -0.0145(8)
C52 0.0287(9) 0.0305(10) 0.0328(10) 0.0057(8) -0.0075(8) -0.0128(8)
C70 0.0243(9) 0.0324(10) 0.0236(9) -0.0004(7) -0.0057(7) -0.0129(8)
C21 0.0294(9) 0.0294(10) 0.0295(10) -0.0040(8) -0.0058(8) -0.0099(8)
C13 0.0338(10) 0.0224(9) 0.0400(11) 0.0023(8) -0.0080(8) -0.0113(8)
C11 0.0255(9) 0.0226(9) 0.0425(11) 0.0045(8) -0.0100(8) -0.0114(8)
C5 0.0322(10) 0.0215(9) 0.0465(12) 0.0033(8) -0.0104(9) -0.0072(8)
C55 0.0286(9) 0.0324(10) 0.0341(10) 0.0078(8) -0.0087(8) -0.0132(8)
C51 0.0351(10) 0.0259(10) 0.0370(10) 0.0081(8) -0.0123(8) -0.0146(8)
C54 0.0367(11) 0.0290(10) 0.0380(11) 0.0081(8) -0.0109(9) -0.0173(9)
C10 0.0364(11) 0.0256(10) 0.0402(11) 0.0011(8) -0.0104(9) -0.0111(8)
C31 0.0285(9) 0.0332(10) 0.0302(10) 0.0024(8) -0.0105(8) -0.0107(8)
C74 0.0280(9) 0.0329(10) 0.0271(9) 0.0003(8) -0.0088(7) -0.0080(8)
C3 0.0328(10) 0.0206(9) 0.0504(13) 0.0045(9) -0.0086(9) -0.0118(8)
C9 0.0343(10) 0.0189(9) 0.0475(12) 0.0005(8) -0.0120(9) -0.0055(8)
C4 0.0353(11) 0.0274(10) 0.0421(12) 0.0042(9) -0.0092(9) -0.0123(9)
C30 0.0322(10) 0.0255(10) 0.0335(10) 0.0022(8) -0.0108(8) -0.0021(8)
C75 0.0324(10) 0.0267(10) 0.0335(10) 0.0017(8) -0.0101(8) -0.0019(8)

loop_
_atom_type_symbol
_atom_type_description
_atom_type_scat_dispersion_real
_atom_type_scat_dispersion_imag
_atom_type_scat_source
C C 0.0181 0.0091 'International Tables Vol C Tables 4.2.6.8 and 6.1.1.4'
H H 0.0000 0.0000 'International Tables Vol C Tables 4.2.6.8 and 6.1.1.4'
N N 0.0311 0.0180 'International Tables Vol C Tables 4.2.6.8 and 6.1.1.4'
O O 0.0492 0.0322 'International Tables Vol C Tables 4.2.6.8 and 6.1.1.4'
Zn Zn -1.5491 0.6778 'International Tables Vol C Tables 4.2.6.8 and 6.1.1.4'

loop_
_geom_angle_atom_site_label_1
_geom_angle_atom_site_label_2
_geom_angle_atom_site_label_3
_geom_angle
_geom_angle_site_symmetry_1
_geom_angle_site_symmetry_3
_geom_angle_publ_flag
O8 Zn2 O1 103.65(6) . 1_635 ?
O8 Zn2 N1 116.24(6) . . ?
O8 Zn2 N2 108.72(6) . . ?
O1 Zn2 N1 102.62(6) 1_635 . ?
O1 Zn2 N2 110.84(6) 1_635 . ?
N1 Zn2 N2 114.06(6) . . ?
O5 Zn1 N8 121.52(6) . 1_476 ?
O5 Zn1 N7 111.81(6) . 1_476 ?
O4 Zn1 O5 98.62(6) . . ?
O4 Zn1 N8 102.86(6) . 1_476 ?
O4 Zn1 N7 114.98(6) . 1_476 ?
N8 Zn1 N7 106.84(6) 1_476 1_476 ?
C28 O8 Zn2 114.35(12) . . ?
C15 O5 Zn1 109.74(13) . . ?
C14 O4 Zn1 125.27(14) . . ?
C1 O1 Zn2 123.70(15) . 1_475 ?
C49 N8 Zn1 114.27(13) . 1_634 ?
C49 N8 C50 118.24(17) . . ?
C50 N8 Zn1 127.36(13) . 1_634 ?
C57 N1 Zn2 117.50(13) . . ?
C57 N1 C53 118.13(17) . . ?
C53 N1 Zn2 123.80(13) . . ?
C72 N7 Zn1 122.23(12) . 1_634 ?
C72 N7 C76 118.29(17) . . ?
C76 N7 Zn1 119.48(13) . 1_634 ?
C29 N2 Zn2 121.08(13) . . ?
C33 N2 Zn2 120.20(13) . . ?
C33 N2 C29 118.45(17) . . ?
C46 N5 C48 117.57(15) . . ?
C46 N5 C47 125.19(16) . . ?
C47 N5 C48 117.08(15) . . ?
C71 N6 C73 116.45(15) . . ?
C70 N6 C71 125.28(16) . . ?
C70 N6 C73 118.25(15) . . ?
C34 N4 C32 116.19(15) . . ?
C35 N4 C34 125.71(16) . . ?
C35 N4 C32 117.90(15) . . ?
C59 N3 C56 117.27(15) . . ?
C59 N3 C58 125.20(16) . . ?
C58 N3 C56 117.51(16) . . ?
C66 C61 C62 119.64(17) . . ?
C66 C61 C60 119.08(16) . . ?
C62 C61 C60 121.28(17) . . ?
C42 C37 C38 119.46(16) . . ?
C42 C37 C36 118.97(16) . . ?
C38 C37 C36 121.57(17) . . ?
C61 C66 C67 119.47(16) . . ?
C61 C66 C65 118.94(17) . . ?
C67 C66 C65 121.59(17) . . ?
C20 C19 C22 120.47(17) . . ?
C20 C19 C18 117.50(17) . . ?
C18 C19 C22 122.03(17) . . ?
C37 C42 C43 119.59(16) . . ?
C37 C42 C41 119.09(16) . . ?
C43 C42 C41 121.32(17) . . ?
C27 C22 C19 120.29(17) . . ?
C23 C22 C19 122.07(17) . . ?
C23 C22 C27 117.64(17) . . ?
C41 C40 C39 120.50(17) . . ?
C37 C38 C34 119.86(16) . . ?
C39 C38 C37 120.59(17) . . ?
C39 C38 C34 119.50(16) . . ?
N8 C49 C48 122.63(18) . . ?
C67 C68 C69 119.82(17) . . ?
C37 C36 C35 120.13(17) . . ?
C45 C36 C37 120.22(17) . . ?
C45 C36 C35 119.63(17) . . ?
C42 C43 C47 119.71(17) . . ?
C44 C43 C42 120.53(18) . . ?
C44 C43 C47 119.70(17) . . ?
C66 C67 C71 120.04(16) . . ?
C68 C67 C66 120.59(17) . . ?
C68 C67 C71 119.33(17) . . ?
C61 C62 C58 119.93(17) . . ?
C63 C62 C61 120.45(18) . . ?
C63 C62 C58 119.60(17) . . ?
C23 C24 C25 120.66(18) . . ?
N8 C50 C51 121.79(18) . . ?
C60 C69 C68 120.64(17) . . ?
C26 C27 C22 120.61(18) . . ?
C25 C26 C27 121.26(18) . . ?
C38 C39 C40 119.90(17) . . ?
N1 C57 C56 122.67(18) . . ?
C13 C8 C6 120.9(2) . . ?
C9 C8 C6 121.60(19) . . ?
C9 C8 C13 117.48(19) . . ?
C7 C6 C8 121.2(2) . . ?
C5 C6 C8 121.46(19) . . ?
C5 C6 C7 117.36(19) . . ?
C24 C25 C28 119.86(17) . . ?
C26 C25 C24 118.45(17) . . ?
C26 C25 C28 121.67(17) . . ?
C61 C60 C59 120.35(17) . . ?
C69 C60 C61 120.37(17) . . ?
C69 C60 C59 119.28(16) . . ?
C66 C65 C70 119.73(17) . . ?
C64 C65 C66 120.33(18) . . ?
C64 C65 C70 119.92(17) . . ?
C49 C48 N5 117.14(17) . . ?
C49 C48 C52 119.54(18) . . ?
C52 C48 N5 123.32(17) . . ?
C43 C44 C45 119.70(17) . . ?
O11 C46 N5 120.99(17) . . ?
O11 C46 C41 123.06(17) . . ?
N5 C46 C41 115.93(16) . . ?
C17 C16 C15 122.17(18) . . ?
C17 C16 C21 118.81(18) . . ?
C21 C16 C15 119.00(18) . . ?
C36 C45 C44 120.90(17) . . ?
N1 C53 C54 121.75(18) . . ?
O16 C71 N6 120.00(17) . . ?
O16 C71 C67 123.73(17) . . ?
N6 C71 C67 116.22(16) . . ?
C42 C41 C46 120.29(16) . . ?
C40 C41 C42 120.45(17) . . ?
C40 C41 C46 119.26(17) . . ?
N7 C72 C73 122.00(17) . . ?
C16 C17 C18 120.83(18) . . ?
O9 C34 N4 120.06(17) . . ?
O9 C34 C38 123.33(17) . . ?
N4 C34 C38 116.58(16) . . ?
O14 C59 N3 120.70(17) . . ?
O14 C59 C60 123.27(17) . . ?
N3 C59 C60 116.01(16) . . ?
O12 C47 N5 119.99(18) . . ?
O12 C47 C43 122.99(18) . . ?
N5 C47 C43 117.00(16) . . ?
C24 C23 C22 121.37(18) . . ?
C65 C64 C63 120.66(18) . . ?
N2 C29 C30 121.82(18) . . ?
N7 C76 C75 122.14(19) . . ?
C33 C32 N4 117.19(16) . . ?
C33 C32 C31 120.20(18) . . ?
C31 C32 N4 122.60(17) . . ?
C62 C63 C64 119.92(18) . . ?
C72 C73 N6 117.78(16) . . ?
C72 C73 C74 120.10(18) . . ?
C74 C73 N6 122.09(17) . . ?
O5 C15 C16 116.45(18) . . ?
O6 C15 O5 122.95(18) . . ?
O6 C15 C16 120.61(19) . . ?
C57 C56 N3 116.87(17) . . ?
C57 C56 C55 119.61(18) . . ?
C55 C56 N3 123.52(17) . . ?
C11 C12 C13 120.73(19) . . ?
C21 C20 C19 121.55(18) . . ?
O13 C58 N3 120.48(19) . . ?
O13 C58 C62 122.97(19) . . ?
N3 C58 C62 116.54(17) . . ?
O8 C28 C25 114.42(17) . . ?
O7 C28 O8 124.90(18) . . ?
O7 C28 C25 120.68(18) . . ?
C17 C18 C19 120.80(18) . . ?
N2 C33 C32 121.97(17) . . ?
O4 C14 C11 115.73(19) . . ?
O3 C14 O4 125.32(19) . . ?
O3 C14 C11 118.93(18) . . ?
O10 C35 N4 120.55(18) . . ?
O10 C35 C36 123.42(18) . . ?
N4 C35 C36 116.00(16) . . ?
C3 C7 C6 121.2(2) . . ?
O1 C1 C2 116.4(2) . . ?
O2 C1 O1 125.16(19) . . ?
O2 C1 C2 118.46(18) . . ?
C3 C2 C1 123.00(19) . . ?
C4 C2 C1 118.7(2) . . ?
C4 C2 C3 118.20(19) . . ?
C51 C52 C48 117.91(18) . . ?
O15 C70 N6 120.14(18) . . ?
O15 C70 C65 123.11(18) . . ?
N6 C70 C65 116.72(16) . . ?
C20 C21 C16 120.49(19) . . ?
C12 C13 C8 121.0(2) . . ?
C12 C11 C14 122.83(18) . . ?
C12 C11 C10 118.51(19) . . ?
C10 C11 C14 118.49(19) . . ?
C4 C5 C6 121.30(19) . . ?
C54 C55 C56 117.68(18) . . ?
C52 C51 C50 119.88(18) . . ?
C55 C54 C53 120.12(19) . . ?
C11 C10 C9 120.8(2) . . ?
C30 C31 C32 117.40(18) . . ?
C75 C74 C73 117.66(18) . . ?
C2 C3 C7 120.56(19) . . ?
C10 C9 C8 121.23(19) . . ?
C5 C4 C2 121.1(2) . . ?
C29 C30 C31 120.16(18) . . ?
C76 C75 C74 119.80(18) . . ?

loop_
_geom_bond_atom_site_label_1
_geom_bond_atom_site_label_2
_geom_bond_distance
_geom_bond_site_symmetry_2
_geom_bond_publ_flag
Zn2 O8 1.9359(13) . ?
Zn2 O1 1.9659(14) 1_635 ?
Zn2 N1 2.0358(16) . ?
Zn2 N2 2.0387(16) . ?
Zn1 O5 1.9556(14) . ?
Zn1 O4 1.9544(14) . ?
Zn1 N8 2.0411(16) 1_476 ?
Zn1 N7 2.0528(16) 1_476 ?
O8 C28 1.297(2) . ?
O16 C71 1.205(2) . ?
O9 C34 1.212(2) . ?
O5 C15 1.281(2) . ?
O4 C14 1.280(2) . ?
O1 Zn2 1.9659(14) 1_475 ?
O1 C1 1.289(3) . ?
O14 C59 1.212(2) . ?
O15 C70 1.220(2) . ?
O10 C35 1.213(2) . ?
O11 C46 1.213(2) . ?
O6 C15 1.236(3) . ?
O7 C28 1.225(3) . ?
O3 C14 1.242(3) . ?
O2 C1 1.243(3) . ?
N8 Zn1 2.0411(16) 1_634 ?
N8 C49 1.340(2) . ?
N8 C50 1.346(2) . ?
N1 C57 1.340(2) . ?
N1 C53 1.345(2) . ?
O12 C47 1.208(2) . ?
O13 C58 1.206(3) . ?
N7 Zn1 2.0528(16) 1_634 ?
N7 C72 1.338(2) . ?
N7 C76 1.351(2) . ?
N2 C29 1.350(2) . ?
N2 C33 1.339(2) . ?
N5 C48 1.437(2) . ?
N5 C46 1.410(2) . ?
N5 C47 1.413(2) . ?
N6 C71 1.421(2) . ?
N6 C73 1.443(2) . ?
N6 C70 1.401(2) . ?
N4 C34 1.410(2) . ?
N4 C32 1.441(2) . ?
N4 C35 1.409(2) . ?
N3 C59 1.412(2) . ?
N3 C56 1.436(2) . ?
N3 C58 1.412(2) . ?
C61 C66 1.410(3) . ?
C61 C62 1.412(3) . ?
C61 C60 1.417(2) . ?
C37 C42 1.410(3) . ?
C37 C38 1.411(2) . ?
C37 C36 1.415(2) . ?
C66 C67 1.412(3) . ?
C66 C65 1.415(2) . ?
C19 C22 1.489(3) . ?
C19 C20 1.403(3) . ?
C19 C18 1.403(3) . ?
C42 C43 1.412(3) . ?
C42 C41 1.417(2) . ?
C22 C27 1.408(3) . ?
C22 C23 1.395(3) . ?
C40 C39 1.406(3) . ?
C40 C41 1.377(3) . ?
C38 C39 1.382(3) . ?
C38 C34 1.473(3) . ?
C49 C48 1.377(3) . ?
C68 C67 1.382(3) . ?
C68 C69 1.404(3) . ?
C36 C45 1.376(3) . ?
C36 C35 1.479(3) . ?
C43 C44 1.379(3) . ?
C43 C47 1.474(3) . ?
C67 C71 1.472(3) . ?
C62 C63 1.380(3) . ?
C62 C58 1.482(3) . ?
C24 C25 1.395(3) . ?
C24 C23 1.387(3) . ?
C50 C51 1.386(3) . ?
C69 C60 1.378(3) . ?
C27 C26 1.389(3) . ?
C26 C25 1.385(3) . ?
C57 C56 1.376(3) . ?
C8 C6 1.500(3) . ?
C8 C13 1.403(3) . ?
C8 C9 1.390(3) . ?
C6 C7 1.399(3) . ?
C6 C5 1.392(3) . ?
C25 C28 1.505(3) . ?
C60 C59 1.481(3) . ?
C65 C64 1.379(3) . ?
C65 C70 1.476(3) . ?
C48 C52 1.385(3) . ?
C44 C45 1.403(3) . ?
C46 C41 1.482(3) . ?
C16 C17 1.389(3) . ?
C16 C15 1.504(3) . ?
C16 C21 1.394(3) . ?
C53 C54 1.383(3) . ?
C72 C73 1.381(3) . ?
C17 C18 1.389(3) . ?
C64 C63 1.402(3) . ?
C29 C30 1.377(3) . ?
C76 C75 1.378(3) . ?
C32 C33 1.377(3) . ?
C32 C31 1.384(3) . ?
C73 C74 1.384(3) . ?
C56 C55 1.383(3) . ?
C12 C13 1.389(3) . ?
C12 C11 1.386(3) . ?
C20 C21 1.379(3) . ?
C14 C11 1.507(3) . ?
C7 C3 1.398(3) . ?
C1 C2 1.502(3) . ?
C2 C3 1.389(3) . ?
C2 C4 1.389(3) . ?
C52 C51 1.381(3) . ?
C11 C10 1.387(3) . ?
C5 C4 1.387(3) . ?
C55 C54 1.381(3) . ?
C10 C9 1.389(3) . ?
C31 C30 1.383(3) . ?
C74 C75 1.382(3) . ?
